data_4100502
_journal_name_full 'Journal of the American Chemical Society'
_journal_paper_doi 10.1021/ja0518171
_journal_year 2005
_chemical_formula_sum 'C37 H29 Cl2 Cr N4 O'
_chemical_formula_weight 668.54
_space_group_IT_number 29
_symmetry_cell_setting orthorhombic
_symmetry_space_group_name_Hall 'P 2c -2ac'
_symmetry_space_group_name_H-M 'P c a 21'
_cell_angle_alpha 90.00
_cell_angle_beta 90.00
_cell_angle_gamma 90.00
_cell_formula_units_Z 8
_cell_length_a 20.824(3)
_cell_length_b 9.707(2)
_cell_length_c 31.106(4)
_cell_measurement_temperature 183(2)
_cell_volume 6287.8(19)
_diffrn_ambient_temperature 183(2)
_exptl_crystal_density_diffrn 1.412
_refine_ls_R_factor_obs 0.0671
_refine_ls_wR_factor_obs 0.1491
_cod_depositor_comments
;
The following automatic conversions were performed:
'_symmetry_cell_setting' value 'Orthorhombic' changed to 'orthorhombic'
according to '/home/saulius/struct/CIF-dictionaries/cif_core.dic'
dictionary named 'cif_core.dic' version 2.4.1 from 2010-06-29.

Automatic conversion script
Id: cif_fix_enum 1527 2010-12-29 10:47:43Z saulius 
;
_cod_original_formula_sum 'C37 H29 N4 O Cl2 Cr'
_cod_database_code 4100502

loop_
_symmetry_equiv_pos_as_xyz
'x, y, z'
'-x, -y, z+1/2'
'x+1/2, -y, z'
'-x+1/2, y, z+1/2'

loop_
_atom_site_aniso_label
_atom_site_aniso_U_11
_atom_site_aniso_U_22
_atom_site_aniso_U_33
_atom_site_aniso_U_23
_atom_site_aniso_U_13
_atom_site_aniso_U_12
Cr 0.0252(13) 0.0257(14) 0.032(2) 0.002(2) 0.0015(11) 0.0005(13)
Cl1 0.030(2) 0.041(3) 0.021(2) -0.001(2) -0.001(2) -0.004(2)
Cl2 0.026(2) 0.030(2) 0.028(2) -0.007(2) -0.0031(14) 0.001(2)
O1 0.028(5) 0.019(5) 0.026(6) 0.010(5) 0.005(5) 0.002(4)
C1 0.026(8) 0.041(11) 0.027(9) 0.003(8) -0.005(7) 0.005(8)
C2 0.024(6) 0.019(7) 0.023(6) 0.002(6) -0.001(5) -0.009(6)
C3 0.029(8) 0.027(10) 0.026(9) -0.003(8) -0.008(7) 0.012(7)
C4 0.027(8) 0.024(9) 0.038(10) 0.008(8) 0.007(7) 0.002(7)
C5 0.027(8) 0.040(10) 0.028(10) 0.014(9) 0.002(7) -0.013(8)
C6 0.012(7) 0.025(9) 0.035(9) 0.006(7) 0.004(6) -0.002(6)
C7 0.020(7) 0.030(9) 0.022(8) 0.003(7) -0.004(6) 0.003(6)
N7 0.021(7) 0.025(8) 0.040(8) -0.006(6) 0.003(5) 0.001(6)
C8 0.031(9) 0.043(11) 0.039(11) -0.012(9) -0.006(8) 0.001(8)
C9 0.022(8) 0.033(10) 0.037(9) -0.002(8) -0.007(7) 0.009(7)
C10 0.031(9) 0.054(12) 0.031(9) -0.003(9) 0.000(7) -0.008(9)
C11 0.039(7) 0.032(8) 0.041(8) -0.013(7) 0.001(6) 0.010(7)
C12 0.025(8) 0.031(10) 0.062(13) 0.006(9) -0.004(8) -0.004(7)
C13 0.024(9) 0.042(12) 0.055(13) 0.016(10) 0.003(8) -0.005(8)
N14 0.024(7) 0.018(7) 0.046(9) -0.007(7) -0.003(6) 0.006(5)
C15 0.018(7) 0.019(8) 0.033(8) -0.005(6) -0.006(6) -0.003(6)
C16 0.036(7) 0.021(6) 0.030(7) 0.000(7) -0.016(6) 0.004(6)
C17 0.040(7) 0.032(8) 0.025(7) -0.006(6) -0.004(6) -0.004(6)
C18 0.032(8) 0.027(9) 0.035(9) 0.005(8) -0.009(7) -0.003(7)
C19 0.034(8) 0.029(9) 0.051(11) -0.016(9) 0.009(8) -0.002(8)
C20 0.037(9) 0.030(9) 0.028(8) 0.008(7) 0.006(7) 0.018(8)
C21 0.020(8) 0.019(8) 0.033(10) 0.001(8) -0.003(7) -0.004(8)
C22 0.038(9) 0.035(10) 0.045(11) 0.005(8) -0.004(8) 0.014(8)
C23 0.042(9) 0.015(8) 0.041(10) 0.006(8) -0.007(8) 0.009(7)
C24 0.029(8) 0.025(10) 0.045(10) -0.009(9) 0.002(7) 0.006(7)
C25 0.032(9) 0.042(12) 0.064(12) 0.010(10) -0.012(9) -0.018(9)
C26 0.054(11) 0.036(11) 0.038(10) 0.007(9) 0.012(9) -0.002(9)
C27 0.027(8) 0.026(10) 0.037(9) 0.011(8) -0.001(7) 0.004(7)
C28 0.030(8) 0.032(9) 0.021(8) 0.013(8) 0.003(7) 0.007(7)
C29 0.026(7) 0.042(9) 0.028(8) 0.006(6) 0.006(6) -0.006(6)
C30 0.037(10) 0.046(11) 0.035(11) -0.007(10) -0.004(8) 0.007(10)
C31 0.053(11) 0.046(11) 0.017(8) -0.005(9) -0.005(8) 0.002(10)
C32 0.051(12) 0.057(13) 0.024(10) 0.004(8) 0.015(8) -0.010(9)
C33 0.042(7) 0.033(7) 0.020(7) 0.004(7) 0.006(6) 0.010(7)
C34 0.024(6) 0.029(8) 0.035(7) 0.006(6) 0.003(6) -0.007(6)
N35 0.028(7) 0.022(8) 0.056(10) 0.017(8) -0.004(7) -0.011(7)
C36 0.025(8) 0.028(9) 0.036(9) 0.007(8) -0.012(7) 0.001(8)
C37 0.060(12) 0.039(11) 0.063(13) 0.024(10) 0.019(10) 0.004(9)
Cr' 0.0288(13) 0.0250(13) 0.0224(14) 0.003(2) 0.0017(11) 0.0011(13)
Cl1' 0.031(2) 0.038(2) 0.022(2) 0.002(2) -0.0026(15) -0.005(2)
Cl2' 0.023(2) 0.019(2) 0.028(2) -0.005(2) -0.0052(14) 0.004(2)
O1' 0.029(5) 0.026(6) 0.041(7) 0.011(6) 0.002(5) 0.005(5)
C1' 0.027(8) 0.031(10) 0.024(8) -0.006(7) -0.003(6) 0.005(7)
C2' 0.021(7) 0.021(9) 0.018(7) 0.002(7) 0.000(6) 0.007(6)
C3' 0.026(7) 0.022(7) 0.032(7) -0.001(6) 0.005(6) 0.004(6)
C4' 0.046(10) 0.016(9) 0.029(9) 0.005(8) -0.012(8) 0.000(8)
C5' 0.034(10) 0.041(10) 0.025(10) 0.005(9) -0.005(7) 0.003(9)
C6' 0.034(8) 0.021(9) 0.020(8) -0.006(7) 0.004(7) 0.006(7)
C7' 0.031(9) 0.039(11) 0.029(9) -0.006(9) 0.003(7) -0.009(7)
N7' 0.025(6) 0.015(6) 0.020(6) 0.002(5) 0.005(5) 0.004(5)
C8' 0.029(6) 0.029(6) 0.032(6) -0.001(4) 0.007(4) 0.008(4)
C9' 0.024(8) 0.026(9) 0.029(8) 0.006(7) -0.004(7) 0.004(7)
C10' 0.043(9) 0.012(8) 0.042(10) 0.003(7) 0.002(8) 0.006(7)
C11' 0.028(9) 0.019(9) 0.072(12) 0.016(9) 0.002(8) -0.004(7)
C12' 0.039(10) 0.032(11) 0.052(12) -0.001(9) -0.010(8) 0.004(8)
C13' 0.036(9) 0.024(10) 0.038(10) -0.013(8) 0.000(7) 0.004(7)
N14' 0.032(7) 0.031(8) 0.024(7) 0.003(7) 0.003(6) -0.011(6)
C15' 0.027(6) 0.026(7) 0.030(7) -0.004(6) 0.006(5) 0.006(6)
C16' 0.028(7) 0.021(6) 0.021(7) -0.008(6) -0.001(5) -0.001(6)
C17' 0.031(8) 0.020(8) 0.049(10) -0.002(8) 0.004(7) 0.005(7)
C18' 0.039(10) 0.039(11) 0.050(11) 0.006(9) -0.008(9) 0.014(9)
C19' 0.025(7) 0.028(9) 0.034(9) 0.005(7) 0.002(7) 0.008(7)
C20' 0.027(7) 0.022(7) 0.033(7) -0.007(6) -0.001(6) -0.003(6)
C21' 0.021(8) 0.024(9) 0.029(10) -0.006(8) -0.001(7) -0.005(8)
C22' 0.020(7) 0.023(9) 0.019(7) 0.006(6) 0.004(5) 0.001(6)
C23' 0.022(7) 0.021(8) 0.045(10) -0.011(8) 0.002(7) 0.008(6)
C24' 0.041(9) 0.031(10) 0.046(10) 0.001(9) -0.011(8) -0.012(7)
C25' 0.029(8) 0.018(10) 0.056(11) 0.018(9) 0.000(8) 0.001(8)
C26' 0.023(8) 0.024(9) 0.057(11) 0.008(9) -0.005(8) -0.001(7)
C27' 0.044(10) 0.036(11) 0.036(10) 0.014(9) -0.010(8) 0.009(8)
C28' 0.035(7) 0.021(6) 0.022(7) -0.010(7) 0.005(6) -0.001(6)
C29' 0.021(5) 0.025(6) 0.024(6) -0.003(4) 0.003(4) 0.006(4)
C30' 0.040(11) 0.067(13) 0.041(12) 0.016(12) -0.014(9) 0.002(11)
C31' 0.057(9) 0.062(9) 0.049(9) 0.001(8) -0.005(8) -0.001(8)
C32' 0.030(6) 0.024(6) 0.020(6) 0.000(4) 0.004(4) -0.001(4)
C33' 0.029(8) 0.021(8) 0.040(10) -0.003(8) -0.001(7) 0.007(8)
C34' 0.032(7) 0.026(7) 0.027(7) -0.008(6) 0.000(5) -0.002(6)
N35' 0.026(7) 0.037(9) 0.035(8) -0.002(8) 0.009(6) 0.008(7)
C36' 0.041(9) 0.044(10) 0.030(9) 0.003(9) 0.003(8) -0.002(9)
C37' 0.029(8) 0.047(10) 0.048(10) 0.002(8) 0.007(7) -0.022(8)
N40 0.085(14) 0.097(18) 0.038(10) -0.006(12) 0.012(9) 0.028(14)
C41 0.051(9) 0.051(10) 0.054(10) -0.003(9) 0.006(8) 0.003(8)
C42 0.110(20) 0.041(13) 0.095(19) -0.028(13) 0.030(16) -0.006(13)
N50 0.078(14) 0.051(14) 0.116(18) -0.017(13) -0.007(13) 0.026(11)
C51 0.038(10) 0.118(21) 0.039(12) -0.016(14) 0.012(9) -0.003(13)
C52 0.112(23) 0.136(28) 0.099(23) -0.063(21) 0.043(18) -0.018(20)

loop_
_atom_site_label
_atom_site_type_symbol
_atom_site_fract_x
_atom_site_fract_y
_atom_site_fract_z
_atom_site_U_iso_or_equiv
_atom_site_thermal_displace_type
_atom_site_occupancy
_atom_site_calc_flag
_atom_site_refinement_flags
_atom_site_disorder_group
Cr Cr 0.40417(11) 0.9550(3) 0.31045(8) 0.0277(6) Uani 1 d . .
Cl1 Cl 0.3410(2) 0.8784(4) 0.25260(12) 0.0307(9) Uani 1 d . .
Cl2 Cl 0.4640(2) 1.0474(4) 0.36873(11) 0.0279(8) Uani 1 d . .
O1 O 0.4524(4) 0.7900(9) 0.3109(3) 0.024(2) Uani 1 d . .
C1 C 0.4455(7) 0.6734(18) 0.3323(5) 0.031(4) Uani 1 d . .
C2 C 0.4907(7) 0.5638(16) 0.3279(5) 0.022(3) Uani 1 d U .
C3 C 0.4716(7) 0.4381(19) 0.3450(5) 0.027(4) Uani 1 d . .
H3A H 0.4968(7) 0.3597(19) 0.3379(5) 0.033 Uiso 1 calc R .
C4 C 0.4203(7) 0.4173(17) 0.3711(5) 0.030(4) Uani 1 d . .
H4A H 0.4111(7) 0.3286(17) 0.3825(5) 0.036 Uiso 1 calc R .
C5 C 0.3827(8) 0.5272(19) 0.3805(6) 0.032(4) Uani 1 d . .
H5A H 0.3489(8) 0.5160(19) 0.4008(6) 0.038 Uiso 1 calc R .
C6 C 0.3917(6) 0.6568(16) 0.3616(5) 0.024(4) Uani 1 d . .
C7 C 0.3453(6) 0.7616(16) 0.3709(5) 0.024(3) Uani 1 d . .
H7A H 0.3139(6) 0.7411(16) 0.3920(5) 0.029 Uiso 1 calc R .
N7 N 0.3426(5) 0.8805(14) 0.3532(5) 0.028(3) Uani 1 d . .
C8 C 0.2907(9) 0.9798(19) 0.3666(8) 0.038(5) Uani 1 d . .
H8A H 0.2482(9) 0.9404(19) 0.3594(8) 0.045 Uiso 1 calc R .
H8B H 0.2925(9) 0.9931(19) 0.3982(8) 0.045 Uiso 1 calc R .
C9 C 0.2982(7) 1.1156(18) 0.3448(5) 0.031(4) Uani 1 d . .
C10 C 0.2575(8) 1.2165(19) 0.3539(5) 0.038(4) Uani 1 d . .
H10A H 0.2274(8) 1.2063(19) 0.3767(5) 0.046 Uiso 1 calc R .
C11 C 0.2592(8) 1.3367(18) 0.3301(5) 0.037(4) Uani 1 d U .
H11A H 0.2311(8) 1.4111(18) 0.3364(5) 0.045 Uiso 1 calc R .
C12 C 0.3039(7) 1.3462(18) 0.2960(6) 0.039(5) Uani 1 d . .
H12A H 0.3056(7) 1.4256(18) 0.2782(6) 0.047 Uiso 1 calc R .
C13 C 0.3446(7) 1.2375(19) 0.2894(6) 0.041(5) Uani 1 d . .
H13A H 0.3749(7) 1.2414(19) 0.2666(6) 0.049 Uiso 1 calc R .
N14 N 0.3424(5) 1.1235(12) 0.3150(5) 0.029(3) Uani 1 d . .
C15 C 0.5446(7) 0.5739(15) 0.2951(5) 0.023(3) Uani 1 d . .
C16 C 0.6021(8) 0.4699(17) 0.3031(6) 0.029(4) Uani 1 d U .
C17 C 0.6165(7) 0.3964(17) 0.3375(5) 0.032(4) Uani 1 d U .
H17A H 0.5894(7) 0.4013(17) 0.3620(5) 0.039 Uiso 1 calc R .
C18 C 0.6710(7) 0.3110(16) 0.3387(5) 0.032(4) Uani 1 d . .
H18A H 0.6800(7) 0.2564(16) 0.3633(5) 0.038 Uiso 1 calc R .
C19 C 0.7103(7) 0.3082(16) 0.3039(6) 0.038(4) Uani 1 d . .
H19A H 0.7467(7) 0.2492(16) 0.3042(6) 0.045 Uiso 1 calc R .
C20 C 0.6992(7) 0.3876(16) 0.2685(5) 0.032(4) Uani 1 d . .
H20A H 0.7287(7) 0.3872(16) 0.2452(5) 0.038 Uiso 1 calc R .
C21 C 0.6456(7) 0.4673(17) 0.2669(6) 0.024(4) Uani 1 d . .
C22 C 0.5847(8) 0.7133(18) 0.2912(6) 0.039(4) Uani 1 d . .
C23 C 0.5829(8) 0.8247(15) 0.3195(5) 0.033(4) Uani 1 d . .
H23A H 0.5535(8) 0.8245(15) 0.3429(5) 0.039 Uiso 1 calc R .
C24 C 0.6225(7) 0.9319(16) 0.3139(6) 0.033(4) Uani 1 d . .
H24A H 0.6221(7) 1.0064(16) 0.3337(6) 0.040 Uiso 1 calc R .
C25 C 0.6656(8) 0.9343(19) 0.2779(6) 0.046(5) Uani 1 d . .
H25A H 0.6928(8) 1.0117(19) 0.2735(6) 0.055 Uiso 1 calc R .
C26 C 0.6678(9) 0.8191(18) 0.2484(6) 0.043(4) Uani 1 d . .
H26A H 0.6965(9) 0.8171(18) 0.2247(6) 0.051 Uiso 1 calc R .
C27 C 0.6254(7) 0.7114(16) 0.2567(5) 0.030(4) Uani 1 d . .
C28 C 0.5182(7) 0.5381(18) 0.2492(5) 0.028(4) Uani 1 d . .
C29 C 0.4586(8) 0.5038(16) 0.2382(7) 0.032(5) Uani 1 d U .
H29A H 0.4267(8) 0.5066(16) 0.2601(7) 0.038 Uiso 1 calc R .
C30 C 0.4389(9) 0.4639(21) 0.1971(7) 0.039(4) Uani 1 d . .
H30A H 0.3959(9) 0.4368(21) 0.1914(7) 0.047 Uiso 1 calc R .
C31 C 0.4857(9) 0.4658(20) 0.1648(6) 0.039(4) Uani 1 d . .
H31A H 0.4733(9) 0.4405(20) 0.1365(6) 0.046 Uiso 1 calc R .
C32 C 0.5479(11) 0.5019(18) 0.1717(7) 0.044(6) Uani 1 d . .
H32A H 0.5790(11) 0.5051(18) 0.1494(7) 0.053 Uiso 1 calc R .
C33 C 0.5625(8) 0.5348(20) 0.2156(5) 0.032(4) Uani 1 d U .
C34 C 0.6320(7) 0.5744(16) 0.2323(5) 0.029(4) Uani 1 d U .
H34A H 0.6651(7) 0.5769(16) 0.2090(5) 0.035 Uiso 1 calc R .
N35 N 0.4683(6) 1.0514(15) 0.2686(5) 0.036(4) Uani 1 d . .
C36 C 0.5092(7) 1.1030(17) 0.2520(5) 0.029(4) Uani 1 d . .
C37 C 0.5617(9) 1.1725(20) 0.2307(6) 0.054(5) Uani 1 d . .
H37A H 0.5982(9) 1.1092(20) 0.2278(6) 0.081 Uiso 1 d R .
H37B H 0.5479(9) 1.2028(20) 0.2021(6) 0.081 Uiso 1 d R .
H37C H 0.5747(9) 1.2527(20) 0.2477(6) 0.081 Uiso 1 d R .
Cr' Cr 0.35170(11) 0.5371(3) 0.00678(8) 0.0254(6) Uani 1 d . .
Cl1' Cl 0.4161(2) 0.6150(4) 0.06432(12) 0.0304(9) Uani 1 d . .
Cl2' Cl 0.29043(15) 0.4461(4) -0.05127(11) 0.0236(8) Uani 1 d . .
O1' O 0.3047(4) 0.7068(10) 0.0082(4) 0.032(2) Uani 1 d . .
C1' C 0.3128(7) 0.8168(17) -0.0150(5) 0.027(4) Uani 1 d . .
C2' C 0.2693(7) 0.9327(16) -0.0098(5) 0.020(4) Uani 1 d . .
C3' C 0.2855(7) 1.0538(18) -0.0271(5) 0.027(4) Uani 1 d U .
H3'A H 0.2592(7) 1.1307(18) -0.0203(5) 0.032 Uiso 1 calc R .
C4' C 0.3384(8) 1.0775(16) -0.0547(5) 0.030(4) Uani 1 d . .
H4'A H 0.3469(8) 1.1663(16) -0.0662(5) 0.036 Uiso 1 calc R .
C5' C 0.3778(8) 0.9645(19) -0.0643(6) 0.033(4) Uani 1 d . .
H5'A H 0.4120(8) 0.9740(19) -0.0843(6) 0.040 Uiso 1 calc R .
C6' C 0.3663(7) 0.8345(16) -0.0439(5) 0.025(3) Uani 1 d . .
C7' C 0.4121(7) 0.7313(17) -0.0527(5) 0.033(4) Uani 1 d . .
H7'A H 0.4459(7) 0.7550(17) -0.0719(5) 0.040 Uiso 1 calc R .
N7' N 0.4127(6) 0.6057(13) -0.0370(4) 0.020(3) Uani 1 d U .
C8' C 0.4563(9) 0.5104(15) -0.0543(8) 0.030(5) Uani 1 d U .
H8'A H 0.5001(9) 0.5500(15) -0.0540(8) 0.036 Uiso 1 calc R .
H8'B H 0.4446(9) 0.4902(15) -0.0845(8) 0.036 Uiso 1 calc R .
C9' C 0.4552(7) 0.3811(16) -0.0288(5) 0.026(4) Uani 1 d . .
C10' C 0.4973(8) 0.2670(15) -0.0365(6) 0.032(4) Uani 1 d . .
H10B H 0.5274(8) 0.2722(15) -0.0594(6) 0.039 Uiso 1 calc R .
C11' C 0.4950(8) 0.1509(17) -0.0118(6) 0.040(5) Uani 1 d . .
H11B H 0.5225(8) 0.0752(17) -0.0178(6) 0.048 Uiso 1 calc R .
C12' C 0.4531(8) 0.1449(19) 0.0216(6) 0.041(4) Uani 1 d . .
H12B H 0.4525(8) 0.0681(19) 0.0405(6) 0.049 Uiso 1 calc R .
C13' C 0.4107(7) 0.2558(17) 0.0272(6) 0.033(4) Uani 1 d . .
H13B H 0.3795(7) 0.2490(17) 0.0494(6) 0.040 Uiso 1 calc R .
N14' N 0.4114(5) 0.3688(13) 0.0037(4) 0.029(3) Uani 1 d . .
C15' C 0.2140(7) 0.9245(16) 0.0223(5) 0.027(4) Uani 1 d U .
C16' C 0.1575(7) 1.0286(17) 0.0172(5) 0.023(4) Uani 1 d U .
C17' C 0.1421(8) 1.1069(15) -0.0208(6) 0.033(4) Uani 1 d . .
H17B H 0.1686(8) 1.1017(15) -0.0456(6) 0.040 Uiso 1 calc R .
C18' C 0.0881(8) 1.1898(18) -0.0205(6) 0.043(5) Uani 1 d . .
H18B H 0.0780(8) 1.2421(18) -0.0454(6) 0.051 Uiso 1 calc R .
C19' C 0.0489(7) 1.1989(16) 0.0143(5) 0.029(3) Uani 1 d . .
H19B H 0.0139(7) 1.2616(16) 0.0143(5) 0.035 Uiso 1 calc R .
C20' C 0.0604(7) 1.1160(15) 0.0501(5) 0.027(4) Uani 1 d U .
H20B H 0.0326(7) 1.1207(15) 0.0742(5) 0.033 Uiso 1 calc R .
C21' C 0.1127(8) 1.0260(17) 0.0503(6) 0.025(4) Uani 1 d . .
C22' C 0.1756(6) 0.7872(15) 0.0264(4) 0.021(3) Uani 1 d . .
C23' C 0.1739(7) 0.6793(15) -0.0017(5) 0.030(4) Uani 1 d . .
H23B H 0.2004(7) 0.6792(15) -0.0266(5) 0.035 Uiso 1 calc R .
C24' C 0.1331(7) 0.5702(17) 0.0067(6) 0.039(4) Uani 1 d . .
H24B H 0.1336(7) 0.4937(17) -0.0123(6) 0.047 Uiso 1 calc R .
C25' C 0.0923(7) 0.5670(17) 0.0408(6) 0.034(4) Uani 1 d . .
H25B H 0.0661(7) 0.4886(17) 0.0461(6) 0.041 Uiso 1 calc R .
C26' C 0.0898(7) 0.6754(16) 0.0663(6) 0.035(4) Uani 1 d . .
H26B H 0.0600(7) 0.6765(16) 0.0895(6) 0.042 Uiso 1 calc R .
C27' C 0.1298(8) 0.7877(18) 0.0601(6) 0.038(4) Uani 1 d . .
C28' C 0.2400(7) 0.9551(17) 0.0681(5) 0.026(3) Uani 1 d U .
C29' C 0.3042(8) 0.9955(14) 0.0766(6) 0.023(4) Uani 1 d U .
H29B H 0.3362(8) 0.9972(14) 0.0549(6) 0.028 Uiso 1 calc R .
C30' C 0.3169(10) 1.0314(23) 0.1178(7) 0.049(5) Uani 1 d . .
H30B H 0.3598(10) 1.0568(23) 0.1246(7) 0.059 Uiso 1 calc R .
C31' C 0.2724(10) 1.0340(24) 0.1506(8) 0.056(6) Uani 1 d U .
H31B H 0.2831(10) 1.0629(24) 0.1789(8) 0.067 Uiso 1 calc R .
C32' C 0.2111(9) 0.9920(15) 0.1397(7) 0.025(5) Uani 1 d U .
H32B H 0.1793(9) 0.9908(15) 0.1616(7) 0.029 Uiso 1 calc R .
C33' C 0.1938(7) 0.9528(19) 0.1001(6) 0.030(4) Uani 1 d . .
C34' C 0.1276(7) 0.9229(16) 0.0844(5) 0.028(4) Uani 1 d U .
H34B H 0.0951(7) 0.9226(16) 0.1081(5) 0.034 Uiso 1 calc R .
N35' N 0.2871(6) 0.4491(16) 0.0484(4) 0.033(3) Uani 1 d . .
C36' C 0.2467(9) 0.3947(18) 0.0664(6) 0.038(4) Uani 1 d . .
C37' C 0.1944(7) 0.3245(19) 0.0887(6) 0.041(4) Uani 1 d U .
H37D H 0.1671(7) 0.2768(19) 0.0678(6) 0.062 Uiso 1 d R .
H37E H 0.2123(7) 0.2574(19) 0.1090(6) 0.062 Uiso 1 d R .
H37F H 0.1687(7) 0.3924(19) 0.1045(6) 0.062 Uiso 1 d R .
N40 N 0.4840(10) 1.0615(25) 0.1446(6) 0.073(6) Uani 1 d . .
C41 C 0.4776(11) 0.9663(27) 0.1544(9) 0.052(6) Uani 1 d U .
C42 C 0.4661(12) 0.8194(21) 0.1762(8) 0.082(8) Uani 1 d . .
H42A H 0.4945(12) 0.8078(21) 0.2010(8) 0.123 Uiso 1 d R .
H42B H 0.4213(12) 0.8126(21) 0.1855(8) 0.123 Uiso 1 d R .
H42C H 0.4750(12) 0.7472(21) 0.1550(8) 0.123 Uiso 1 d R .
N50 N 0.7731(10) 1.5753(20) 0.1717(8) 0.082(7) Uani 1 d . .
C51 C 0.7806(9) 1.4547(34) 0.1568(7) 0.065(7) Uani 1 d . .
C52 C 0.7917(14) 1.3294(32) 0.1421(9) 0.115(11) Uani 1 d . .
H52A H 0.8221(14) 1.2823(32) 0.1612(9) 0.173 Uiso 1 d R .
H52B H 0.7509(14) 1.2789(32) 0.1418(9) 0.173 Uiso 1 d R .
H52C H 0.8094(14) 1.3330(32) 0.1129(9) 0.173 Uiso 1 d R .

loop_
_geom_bond_atom_site_label_1
_geom_bond_atom_site_label_2
_geom_bond_distance
_geom_bond_site_symmetry_2
_geom_bond_publ_flag
Cr O1 1.890(9) . ?
Cr N7 1.984(13) . ?
Cr N14 2.086(12) . ?
Cr N35 2.087(15) . ?
Cr Cl1 2.350(5) . ?
Cr Cl2 2.376(4) . ?
O1 C1 1.32(2) . ?
C1 C2 1.43(2) . ?
C1 C6 1.45(2) . ?
C2 C3 1.39(2) . ?
C2 C15 1.52(2) . ?
C3 C4 1.36(2) . ?
C4 C5 1.36(2) . ?
C5 C6 1.40(2) . ?
C6 C7 1.43(2) . ?
C7 N7 1.28(2) . ?
N7 C8 1.51(2) . ?
C8 C9 1.49(3) . ?
C9 N14 1.31(2) . ?
C9 C10 1.33(2) . ?
C10 C11 1.38(2) . ?
C11 C12 1.41(2) . ?
C12 C13 1.37(2) . ?
C13 N14 1.36(2) . ?
C15 C28 1.57(2) . ?
C15 C16 1.59(2) . ?
C15 C22 1.59(2) . ?
C16 C17 1.32(2) . ?
C16 C21 1.45(3) . ?
C17 C18 1.41(2) . ?
C18 C19 1.36(2) . ?
C19 C20 1.36(2) . ?
C20 C21 1.36(2) . ?
C21 C34 1.52(2) . ?
C22 C27 1.37(2) . ?
C22 C23 1.40(2) . ?
C23 C24 1.34(2) . ?
C24 C25 1.43(2) . ?
C25 C26 1.45(3) . ?
C26 C27 1.39(2) . ?
C27 C34 1.54(2) . ?
C28 C29 1.33(2) . ?
C28 C33 1.39(2) . ?
C29 C30 1.40(3) . ?
C30 C31 1.40(3) . ?
C31 C32 1.36(3) . ?
C32 C33 1.44(3) . ?
C33 C34 1.58(2) . ?
N35 C36 1.11(2) . ?
C36 C37 1.45(2) . ?
Cr' O1' 1.917(10) . ?
Cr' N7' 1.978(12) . ?
Cr' N35' 2.054(14) . ?
Cr' N14' 2.055(13) . ?
Cr' Cl1' 2.361(5) . ?
Cr' Cl2' 2.381(4) . ?
O1' C1' 1.30(2) . ?
C1' C6' 1.44(2) . ?
C1' C2' 1.45(2) . ?
C2' C3' 1.34(2) . ?
C2' C15' 1.53(2) . ?
C3' C4' 1.41(2) . ?
C4' C5' 1.40(2) . ?
C5' C6' 1.43(2) . ?
C6' C7' 1.41(2) . ?
C7' N7' 1.31(2) . ?
N7' C8' 1.40(2) . ?
C8' C9' 1.49(2) . ?
C9' N14' 1.37(2) . ?
C9' C10' 1.43(2) . ?
C10' C11' 1.37(2) . ?
C11' C12' 1.36(2) . ?
C12' C13' 1.40(2) . ?
C13' N14' 1.32(2) . ?
C15' C28' 1.55(2) . ?
C15' C16' 1.56(2) . ?
C15' C22' 1.56(2) . ?
C16' C21' 1.39(2) . ?
C16' C17' 1.44(2) . ?
C17' C18' 1.38(2) . ?
C18' C19' 1.36(2) . ?
C19' C20' 1.39(2) . ?
C20' C21' 1.40(2) . ?
C21' C34' 1.49(2) . ?
C22' C23' 1.36(2) . ?
C22' C27' 1.42(2) . ?
C23' C24' 1.38(2) . ?
C24' C25' 1.36(2) . ?
C25' C26' 1.32(2) . ?
C26' C27' 1.39(2) . ?
C27' C34' 1.52(2) . ?
C28' C33' 1.38(2) . ?
C28' C29' 1.42(2) . ?
C29' C30' 1.35(3) . ?
C30' C31' 1.38(3) . ?
C31' C32' 1.38(3) . ?
C32' C33' 1.34(3) . ?
C33' C34' 1.49(2) . ?
N35' C36' 1.14(2) . ?
C36' C37' 1.46(2) . ?
N40 C41 0.98(3) . ?
C41 C42 1.60(3) . ?
N50 C51 1.27(3) . ?
C51 C52 1.32(3) . ?
